data_7202437
loop_
_publ_author_name
'Costin-Hogan, Christina E.'
'Chen, Chun-Long'
'Hughes, Emma'
'Pickett, Austin'
'Valencia, Richard'
'Rath, Nigam P.'
'Beatty, Alicia M.'

_publ_section_title
;
 &#x201C;Reverse&#x201D; engineering: Toward 0-D cadmium halide
 clusters
;
_journal_issue 12
_journal_name_full CrystEngComm
_journal_page_first 1910
_journal_paper_doi 10.1039/b812504j
_journal_volume 10
_journal_year 2008
_chemical_formula_sum 'C12 H14 Cd I2 N2'
_chemical_formula_weight 552.45
_chemical_name_systematic
;
?
;
_space_group_IT_number 15
_symmetry_cell_setting monoclinic
_symmetry_space_group_name_Hall '-C 2yc'
_symmetry_space_group_name_H-M 'C 1 2/c 1'
_atom_sites_solution_hydrogens geom
_atom_sites_solution_primary direct
_atom_sites_solution_secondary difmap
_audit_creation_method SHELXL-97
_cell_angle_alpha 90.00
_cell_angle_beta 115.739(4)
_cell_angle_gamma 90.00
_cell_formula_units_Z 4
_cell_length_a 25.107(3)
_cell_length_b 5.0103(4)
_cell_length_c 13.4757(13)
_cell_measurement_reflns_used 9924
_cell_measurement_temperature 100(2)
_cell_measurement_theta_max 27.41
_cell_measurement_theta_min 3.04
_cell_volume 1527.0(3)
_computing_cell_refinement 'Bruker-Apex II (Bruker, 2006)'
_computing_data_collection 'Bruker-Apex II (Bruker, 2006)'
_computing_data_reduction 'Bruker-SAINT (Bruker, 2006)'
_computing_molecular_graphics 'Bruker-SHELXTL (Sheldrick, G.M., 2008)'
_computing_publication_material 'Bruker-SHELXTL (Sheldrick, G.M., 2008)'
_computing_structure_refinement 'Bruker-SHELXTL (Sheldrick, G.M., 2008)'
_computing_structure_solution 'Bruker-SHELXTL (Sheldrick, G.M., 2008)'
_diffrn_ambient_temperature 100(2)
_diffrn_measured_fraction_theta_full 0.995
_diffrn_measured_fraction_theta_max 0.995
_diffrn_measurement_device_type 'CCD area detector'
_diffrn_measurement_method 'phi and omega scans'
_diffrn_radiation_monochromator graphite
_diffrn_radiation_source 'fine-focus sealed tube'
_diffrn_radiation_type MoK\a
_diffrn_radiation_wavelength 0.71073
_diffrn_reflns_av_R_equivalents 0.0319
_diffrn_reflns_av_sigmaI/netI 0.0184
_diffrn_reflns_limit_h_max 32
_diffrn_reflns_limit_h_min -32
_diffrn_reflns_limit_k_max 6
_diffrn_reflns_limit_k_min -6
_diffrn_reflns_limit_l_max 17
_diffrn_reflns_limit_l_min -17
_diffrn_reflns_number 21825
_diffrn_reflns_theta_full 27.49
_diffrn_reflns_theta_max 27.49
_diffrn_reflns_theta_min 3.04
_exptl_absorpt_coefficient_mu 5.456
_exptl_absorpt_correction_T_max 0.7355
_exptl_absorpt_correction_T_min 0.3216
_exptl_absorpt_correction_type multi-scan
_exptl_absorpt_process_details 'sadabs v2007/2'
_exptl_crystal_colour colourless
_exptl_crystal_density_diffrn 2.403
_exptl_crystal_density_method 'not measured'
_exptl_crystal_description needle
_exptl_crystal_F_000 1016
_exptl_crystal_size_max 0.27
_exptl_crystal_size_mid 0.10
_exptl_crystal_size_min 0.06
_refine_diff_density_max 0.437
_refine_diff_density_min -0.526
_refine_diff_density_rms 0.093
_refine_ls_extinction_method none
_refine_ls_goodness_of_fit_ref 1.086
_refine_ls_hydrogen_treatment mixed
_refine_ls_matrix_type full
_refine_ls_number_parameters 86
_refine_ls_number_reflns 1749
_refine_ls_number_restraints 1
_refine_ls_restrained_S_all 1.085
_refine_ls_R_factor_all 0.0193
_refine_ls_R_factor_gt 0.0155
_refine_ls_shift/su_max 0.002
_refine_ls_shift/su_mean 0.000
_refine_ls_structure_factor_coef Fsqd
_refine_ls_weighting_details 'calc w=1/[\s^2^(Fo^2^)+(0.0087P)^2^+2.4479P] where P=(Fo^2^+2Fc^2^)/3'
_refine_ls_weighting_scheme calc
_refine_ls_wR_factor_gt 0.0286
_refine_ls_wR_factor_ref 0.0294
_reflns_number_gt 1559
_reflns_number_total 1749
_reflns_threshold_expression >2sigma(I)
_cod_data_source_file b812504j.txt
_cod_data_source_block compound5
_cod_depositor_comments
;
The following automatic conversions were performed:
'_symmetry_cell_setting' value 'Monoclinic' changed to 'monoclinic'
according to '/home/saulius/struct/CIF-dictionaries/cif_core.dic'
dictionary named 'cif_core.dic' version 2.4.1 from 2010-06-29.

Automatic conversion script
Id: cif_fix_enum 1527 2010-12-29 10:47:43Z saulius 
;
_cod_original_cell_volume 1527.0(2)
_cod_original_sg_symbol_H-M C2/c
_cod_database_code 7202437

loop_
_symmetry_equiv_pos_as_xyz
'x, y, z'
'-x, y, -z+1/2'
'x+1/2, y+1/2, z'
'-x+1/2, y+1/2, -z+1/2'
'-x, -y, -z'
'x, -y, z-1/2'
'-x+1/2, -y+1/2, -z'
'x+1/2, -y+1/2, z-1/2'

loop_
_atom_site_label
_atom_site_type_symbol
_atom_site_fract_x
_atom_site_fract_y
_atom_site_fract_z
_atom_site_U_iso_or_equiv
_atom_site_adp_type
_atom_site_occupancy
_atom_site_symmetry_multiplicity
_atom_site_calc_flag
_atom_site_refinement_flags
_atom_site_disorder_assembly
_atom_site_disorder_group
I1 I 0.060437(6) -0.33679(3) 0.928420(11) 0.01751(5) Uani 1 1 d . . .
Cd1 Cd 0.0000 -0.00931(4) 0.7500 0.01570(6) Uani 1 2 d S . .
N1 N 0.06830(8) 0.2124(4) 0.71351(16) 0.0156(4) Uani 1 1 d D . .
C1 C 0.12182(9) 0.0591(4) 0.74735(18) 0.0141(5) Uani 1 1 d . . .
C2 C 0.12447(10) -0.1449(4) 0.68033(18) 0.0165(5) Uani 1 1 d . . .
H2 H 0.0920 -0.1776 0.6110 0.020 Uiso 1 1 calc R . .
C3 C 0.17496(10) -0.3011(4) 0.71528(19) 0.0204(5) Uani 1 1 d . . .
H3 H 0.1770 -0.4414 0.6696 0.024 Uiso 1 1 calc R . .
C4 C 0.22235(10) -0.2545(4) 0.8159(2) 0.0224(5) Uani 1 1 d . . .
H4 H 0.2569 -0.3615 0.8395 0.027 Uiso 1 1 calc R . .
C5 C 0.21895(10) -0.0508(5) 0.8820(2) 0.0226(5) Uani 1 1 d . . .
H5 H 0.2514 -0.0181 0.9513 0.027 Uiso 1 1 calc R . .
C6 C 0.16877(10) 0.1064(4) 0.84857(19) 0.0186(5) Uani 1 1 d . . .
H6 H 0.1666 0.2453 0.8947 0.022 Uiso 1 1 calc R . .
H1A H 0.0745(11) 0.360(4) 0.750(2) 0.027(7) Uiso 1 1 d D . .
H1B H 0.0548(10) 0.244(5) 0.6446(16) 0.020(7) Uiso 1 1 d D . .

loop_
_atom_site_aniso_label
_atom_site_aniso_U_11
_atom_site_aniso_U_22
_atom_site_aniso_U_33
_atom_site_aniso_U_23
_atom_site_aniso_U_13
_atom_site_aniso_U_12
I1 0.02213(9) 0.01832(8) 0.01170(8) 0.00091(6) 0.00700(6) 0.00055(6)
Cd1 0.01534(13) 0.01849(12) 0.01448(12) 0.000 0.00762(10) 0.000
N1 0.0190(11) 0.0132(9) 0.0149(11) 0.0003(8) 0.0077(9) 0.0007(8)
C1 0.0145(12) 0.0134(10) 0.0164(12) 0.0040(9) 0.0086(10) -0.0013(9)
C2 0.0175(12) 0.0170(11) 0.0153(12) 0.0004(9) 0.0073(10) -0.0021(9)
C3 0.0220(13) 0.0153(11) 0.0285(13) -0.0002(10) 0.0153(11) -0.0016(10)
C4 0.0166(13) 0.0181(11) 0.0322(14) 0.0070(10) 0.0104(11) 0.0012(9)
C5 0.0174(13) 0.0238(12) 0.0195(12) 0.0040(10) 0.0014(10) -0.0059(10)
C6 0.0213(13) 0.0161(11) 0.0173(12) -0.0016(9) 0.0073(10) -0.0051(9)

loop_
_atom_type_symbol
_atom_type_description
_atom_type_scat_dispersion_real
_atom_type_scat_dispersion_imag
_atom_type_scat_source
C C 0.0033 0.0016 'International Tables Vol C Tables 4.2.6.8 and 6.1.1.4'
H H 0.0000 0.0000 'International Tables Vol C Tables 4.2.6.8 and 6.1.1.4'
N N 0.0061 0.0033 'International Tables Vol C Tables 4.2.6.8 and 6.1.1.4'
Cd Cd -0.8075 1.2024 'International Tables Vol C Tables 4.2.6.8 and 6.1.1.4'
I I -0.4742 1.8119 'International Tables Vol C Tables 4.2.6.8 and 6.1.1.4'

loop_
_geom_angle_atom_site_label_1
_geom_angle_atom_site_label_2
_geom_angle_atom_site_label_3
_geom_angle
_geom_angle_site_symmetry_1
_geom_angle_site_symmetry_3
_geom_angle_publ_flag
N1 Cd1 N1 121.37(10) 2_556 . ?
N1 Cd1 I1 106.49(5) 2_556 . ?
N1 Cd1 I1 107.38(5) . . ?
N1 Cd1 I1 107.38(5) 2_556 2_556 ?
N1 Cd1 I1 106.49(5) . 2_556 ?
I1 Cd1 I1 106.988(12) . 2_556 ?
C1 N1 Cd1 111.06(13) . . ?
C1 N1 H1A 111.3(18) . . ?
Cd1 N1 H1A 105.3(17) . . ?
C1 N1 H1B 108.7(16) . . ?
Cd1 N1 H1B 110.3(16) . . ?
H1A N1 H1B 110(2) . . ?
C6 C1 C2 120.6(2) . . ?
C6 C1 N1 120.0(2) . . ?
C2 C1 N1 119.3(2) . . ?
C1 C2 C3 119.4(2) . . ?
C1 C2 H2 120.3 . . ?
C3 C2 H2 120.3 . . ?
C4 C3 C2 120.6(2) . . ?
C4 C3 H3 119.7 . . ?
C2 C3 H3 119.7 . . ?
C3 C4 C5 119.3(2) . . ?
C3 C4 H4 120.3 . . ?
C5 C4 H4 120.3 . . ?
C4 C5 C6 120.8(2) . . ?
C4 C5 H5 119.6 . . ?
C6 C5 H5 119.6 . . ?
C1 C6 C5 119.3(2) . . ?
C1 C6 H6 120.4 . . ?
C5 C6 H6 120.4 . . ?

loop_
_geom_bond_atom_site_label_1
_geom_bond_atom_site_label_2
_geom_bond_distance
_geom_bond_site_symmetry_2
_geom_bond_publ_flag
I1 Cd1 2.7580(3) . ?
Cd1 N1 2.2690(19) 2_556 ?
Cd1 N1 2.2691(19) . ?
Cd1 I1 2.7580(3) 2_556 ?
N1 C1 1.439(3) . ?
N1 H1A 0.864(19) . ?
N1 H1B 0.854(19) . ?
C1 C6 1.382(3) . ?
C1 C2 1.385(3) . ?
C2 C3 1.387(3) . ?
C2 H2 0.9500 . ?
C3 C4 1.381(3) . ?
C3 H3 0.9500 . ?
C4 C5 1.382(3) . ?
C4 H4 0.9500 . ?
C5 C6 1.385(3) . ?
C5 H5 0.9500 . ?
C6 H6 0.9500 . ?

loop_
_geom_torsion_atom_site_label_1
_geom_torsion_atom_site_label_2
_geom_torsion_atom_site_label_3
_geom_torsion_atom_site_label_4
_geom_torsion
_geom_torsion_site_symmetry_1
_geom_torsion_site_symmetry_2
_geom_torsion_site_symmetry_3
_geom_torsion_site_symmetry_4
_geom_torsion_publ_flag
N1 Cd1 N1 C1 150.73(16) 2_556 . . . ?
I1 Cd1 N1 C1 28.10(15) . . . . ?
I1 Cd1 N1 C1 -86.23(14) 2_556 . . . ?
Cd1 N1 C1 C6 -96.5(2) . . . . ?
Cd1 N1 C1 C2 80.0(2) . . . . ?
C6 C1 C2 C3 -0.4(3) . . . . ?
N1 C1 C2 C3 -176.9(2) . . . . ?
C1 C2 C3 C4 0.0(3) . . . . ?
C2 C3 C4 C5 0.3(3) . . . . ?
C3 C4 C5 C6 0.0(3) . . . . ?
C2 C1 C6 C5 0.7(3) . . . . ?
N1 C1 C6 C5 177.1(2) . . . . ?
C4 C5 C6 C1 -0.4(3) . . . . ?
